data_1557929
loop_
_publ_author_name
'Galuskin, E.V.'
'Kusz, J.'
'Armbruster, T.'
'Galuskina, I.O.'
'Marzec, K.'
'Vapnik, Y.'
'Murashko, M.'

_publ_section_title
;
 Vorlanite, (CaU6+)O4, from Jabel Harmun, Palestinian Autonomy, Israel
;
_journal_name_full 'American Mineralogist'
_journal_page_first 1938
_journal_page_last 1942
_journal_paper_doi 10.2138/am.2013.4548
_journal_volume 98
_journal_year 2013
_chemical_formula_sum 'Ca O4 U'
_chemical_name_common (CaU)O4
_chemical_name_mineral vorlanite
_space_group_IT_number 221
_space_group_name_Hall '-P 4 2 3'
_space_group_name_H-M_alt 'P m -3 m'
_cell_angle_alpha 90
_cell_angle_beta 90
_cell_angle_gamma 90
_cell_formula_units_Z 2
_cell_length_a 5.3647(9)
_cell_length_b 5.3647(9)
_cell_length_c 5.3647(9)
_cell_volume 154.40(4)
_diffrn_ambient_pressure 100
_diffrn_ambient_temperature 298
_cod_data_source_file vorlanite.cif
_cod_data_source_block vorlanite
_cod_original_formula_sum 'U Ca O4'
_cod_database_code 1557929

loop_
_space_group_symop_id
_space_group_symop_operation_xyz
1 x,y,z
2 -x,-y,-z
3 -x,-y,z
4 x,y,-z
5 -x,y,-z
6 x,-y,z
7 x,-y,-z
8 -x,y,z
9 z,x,y
10 -z,-x,-y
11 z,-x,-y
12 -z,x,y
13 -z,-x,y
14 z,x,-y
15 -z,x,-y
16 z,-x,y
17 y,z,x
18 -y,-z,-x
19 -y,z,-x
20 y,-z,x
21 y,-z,-x
22 -y,z,x
23 -y,-z,x
24 y,z,-x
25 y,x,-z
26 -y,-x,z
27 -y,-x,-z
28 y,x,z
29 y,-x,z
30 -y,x,-z
31 -y,x,z
32 y,-x,-z
33 x,z,-y
34 -x,-z,y
35 -x,z,y
36 x,-z,-y
37 -x,-z,-y
38 x,z,y
39 x,-z,y
40 -x,z,-y
41 z,y,-x
42 -z,-y,x
43 z,-y,x
44 -z,y,-x
45 -z,y,x
46 z,-y,-x
47 -z,-y,-x
48 z,y,x

loop_
_atom_site_label
_atom_site_occupancy
_atom_site_fract_x
_atom_site_fract_y
_atom_site_fract_z
_atom_site_adp_type
_atom_site_U_iso_or_equiv
_atom_site_type_symbol
U 0.5000 0.000000 0.500000 0.000000 Uiso 0.01848(9) U
Ca 0.5000 0.000000 0.500000 0.000000 Uiso 0.01848(9) Ca
O 1.0 0.250000 0.250000 0.250000 Uiso 0.0614(15) O
